data_7117364
loop_
_publ_author_name
'Chenglong Li'
'Shipan Wang'
'Weiping Chen'
'Jinbei Wei'
'Guochun Yang'
'Kaiqi Ye'
'Yu Liu'
'Yue Wang'

_publ_section_title
;
 High performance full color OLEDs based on a class of molecules with dual
 carrier transport channels and small singlet-triplet splitting
;
_journal_name_full Chem.Commun.
_journal_page_first 10632
_journal_paper_doi 10.1039/C5cc03492B
_journal_volume 51
_journal_year 2015
_chemical_formula_sum 'C66 H43 N5'
_chemical_formula_weight 906.05
_chemical_name_systematic
; 
 ? 
;
_chemical_properties_physical Photo-sensitive
_space_group_IT_number 2
_symmetry_cell_setting triclinic
_symmetry_space_group_name_Hall '-P 1'
_symmetry_space_group_name_H-M 'P -1'
_atom_sites_solution_hydrogens geom
_atom_sites_solution_primary direct
_atom_sites_solution_secondary difmap
_audit_creation_method SHELXL-97
_audit_update_record
;
2015-04-06 deposited with the CCDC.
2015-05-21 downloaded from the CCDC.
;
_cell_angle_alpha 82.49(3)
_cell_angle_beta 88.39(3)
_cell_angle_gamma 74.90(3)
_cell_formula_units_Z 2
_cell_length_a 9.4500(19)
_cell_length_b 16.690(3)
_cell_length_c 19.570(4)
_cell_measurement_reflns_used 640
_cell_measurement_temperature 293(2)
_cell_measurement_theta_max 25.00
_cell_measurement_theta_min 2.99
_cell_volume 2954.4(11)
_computing_structure_refinement 'SHELXL-97 (Sheldrick, 1997)'
_computing_structure_solution 'SHELXS-97 (Sheldrick, 1990)'
_diffrn_ambient_temperature 293(2)
_diffrn_measured_fraction_theta_full 0.968
_diffrn_measured_fraction_theta_max 0.968
_diffrn_measurement_device_type CCD
_diffrn_radiation_monochromator graphite
_diffrn_radiation_source 'fine-focus sealed tube'
_diffrn_radiation_type MoK\a
_diffrn_radiation_wavelength 0.71073
_diffrn_reflns_av_R_equivalents 0.0308
_diffrn_reflns_av_sigmaI/netI 0.0471
_diffrn_reflns_limit_h_max 10
_diffrn_reflns_limit_h_min -11
_diffrn_reflns_limit_k_max 19
_diffrn_reflns_limit_k_min -19
_diffrn_reflns_limit_l_max 22
_diffrn_reflns_limit_l_min -23
_diffrn_reflns_number 22760
_diffrn_reflns_theta_full 25.00
_diffrn_reflns_theta_max 25.00
_diffrn_reflns_theta_min 2.99
_exptl_absorpt_coefficient_mu 0.060
_exptl_absorpt_correction_T_max 0.9881
_exptl_absorpt_correction_T_min 0.9881
_exptl_absorpt_correction_type multi-scan
_exptl_absorpt_process_details sadabs
_exptl_crystal_colour colorless
_exptl_crystal_density_diffrn 1.019
_exptl_crystal_density_method 'not measured'
_exptl_crystal_description block
_exptl_crystal_F_000 948
_exptl_crystal_preparation Luminescent
_exptl_crystal_size_max 0.20
_exptl_crystal_size_mid 0.20
_exptl_crystal_size_min 0.20
_platon_squeeze_details
;
;
_refine_diff_density_max 0.193
_refine_diff_density_min -0.187
_refine_diff_density_rms 0.054
_refine_ls_extinction_method none
_refine_ls_goodness_of_fit_ref 0.949
_refine_ls_hydrogen_treatment mixed
_refine_ls_matrix_type full
_refine_ls_number_parameters 640
_refine_ls_number_reflns 10069
_refine_ls_number_restraints 0
_refine_ls_restrained_S_all 0.949
_refine_ls_R_factor_all 0.0867
_refine_ls_R_factor_gt 0.0549
_refine_ls_shift/su_max 0.001
_refine_ls_shift/su_mean 0.000
_refine_ls_structure_factor_coef Fsqd
_refine_ls_weighting_details 'calc w=1/[\s^2^(Fo^2^)+(0.1021P)^2^+0.0000P] where P=(Fo^2^+2Fc^2^)/3'
_refine_ls_weighting_scheme calc
_refine_ls_wR_factor_gt 0.1548
_refine_ls_wR_factor_ref 0.1685
_reflns_number_gt 6037
_reflns_number_total 10069
_reflns_threshold_expression >2sigma(I)
_cod_data_source_file c5cc03492b2.cif
_cod_data_source_block 1
_cod_original_cell_volume 2954.4(10)
_cod_original_sg_symbol_H-M P-1
_cod_database_code 7117364

loop_
_symmetry_equiv_pos_as_xyz
'x, y, z'
'-x, -y, -z'

loop_
_atom_site_label
_atom_site_type_symbol
_atom_site_fract_x
_atom_site_fract_y
_atom_site_fract_z
_atom_site_U_iso_or_equiv
_atom_site_adp_type
_atom_site_occupancy
_atom_site_symmetry_multiplicity
_atom_site_calc_flag
_atom_site_refinement_flags
_atom_site_disorder_assembly
_atom_site_disorder_group
C1 C 0.5055(3) 0.92223(16) 0.86012(11) 0.0657(6) Uani 1 1 d . . .
C2 C 0.4911(4) 0.84717(19) 0.84487(15) 0.0996(10) Uani 1 1 d . . .
H2 H 0.4590 0.8429 0.8013 0.120 Uiso 1 1 calc R . .
C3 C 0.5245(5) 0.7774(2) 0.8943(2) 0.1304(14) Uani 1 1 d . . .
H3 H 0.5163 0.7259 0.8838 0.156 Uiso 1 1 calc R . .
C4 C 0.5698(5) 0.7848(3) 0.9590(2) 0.1283(15) Uani 1 1 d . . .
H4 H 0.5942 0.7379 0.9919 0.154 Uiso 1 1 calc R . .
C5 C 0.5791(4) 0.8596(3) 0.97504(16) 0.1077(11) Uani 1 1 d . . .
H5 H 0.6059 0.8646 1.0194 0.129 Uiso 1 1 calc R . .
C6 C 0.5491(3) 0.92776(19) 0.92599(12) 0.0809(8) Uani 1 1 d . . .
H6 H 0.5581 0.9788 0.9369 0.097 Uiso 1 1 calc R . .
C7 C 0.3825(2) 1.06952(15) 0.82636(10) 0.0587(6) Uani 1 1 d . . .
C8 C 0.2517(3) 1.07061(18) 0.86099(11) 0.0712(7) Uani 1 1 d . . .
H8 H 0.2245 1.0210 0.8733 0.085 Uiso 1 1 calc R . .
C9 C 0.1631(3) 1.1444(2) 0.87690(13) 0.0895(9) Uani 1 1 d . . .
H9 H 0.0764 1.1443 0.9005 0.107 Uiso 1 1 calc R . .
C10 C 0.1989(4) 1.2180(2) 0.85897(14) 0.0996(10) Uani 1 1 d . . .
H10 H 0.1370 1.2680 0.8696 0.120 Uiso 1 1 calc R . .
C11 C 0.3296(4) 1.21730(19) 0.82454(14) 0.0946(9) Uani 1 1 d . . .
H11 H 0.3557 1.2672 0.8124 0.114 Uiso 1 1 calc R . .
C12 C 0.4211(3) 1.14342(17) 0.80814(11) 0.0720(7) Uani 1 1 d . . .
H12 H 0.5083 1.1436 0.7849 0.086 Uiso 1 1 calc R . .
C13 C 0.5392(2) 0.98952(14) 0.74341(10) 0.0536(5) Uani 1 1 d . . .
C14 C 0.4587(2) 1.03027(14) 0.68506(10) 0.0577(5) Uani 1 1 d . . .
H14 H 0.3609 1.0586 0.6894 0.069 Uiso 1 1 calc R . .
C15 C 0.5217(2) 1.02934(13) 0.62066(10) 0.0531(5) Uani 1 1 d . . .
H15 H 0.4657 1.0574 0.5823 0.064 Uiso 1 1 calc R . .
C16 C 0.6680(2) 0.98706(12) 0.61210(9) 0.0460(5) Uani 1 1 d . . .
C17 C 0.7466(2) 0.94433(13) 0.67060(10) 0.0512(5) Uani 1 1 d . . .
H17 H 0.8435 0.9143 0.6661 0.061 Uiso 1 1 calc R . .
C18 C 0.6840(2) 0.94546(14) 0.73568(10) 0.0546(5) Uani 1 1 d . . .
H18 H 0.7392 0.9167 0.7741 0.066 Uiso 1 1 calc R . .
C19 C 0.7347(2) 0.98907(12) 0.54262(9) 0.0459(5) Uani 1 1 d . . .
C20 C 0.7032(2) 1.06237(14) 0.49644(10) 0.0571(5) Uani 1 1 d . . .
H20 H 0.6410 1.1106 0.5100 0.069 Uiso 1 1 calc R . .
C21 C 0.7620(2) 1.06512(13) 0.43125(10) 0.0553(5) Uani 1 1 d . . .
H21 H 0.7387 1.1152 0.4018 0.066 Uiso 1 1 calc R . .
C22 C 0.8548(2) 0.99509(12) 0.40851(9) 0.0461(5) Uani 1 1 d . . .
C23 C 0.8885(3) 0.92216(14) 0.45467(11) 0.0671(7) Uani 1 1 d . . .
H23 H 0.9517 0.8741 0.4414 0.081 Uiso 1 1 calc R . .
C24 C 0.8292(3) 0.92003(14) 0.52025(10) 0.0633(6) Uani 1 1 d . . .
H24 H 0.8542 0.8703 0.5501 0.076 Uiso 1 1 calc R . .
C25 C 0.9073(2) 1.00558(13) 0.33668(10) 0.0483(5) Uani 1 1 d . . .
C26 C 0.9369(2) 1.06507(14) 0.23518(10) 0.0538(5) Uani 1 1 d . . .
C27 C 1.0149(2) 0.98355(14) 0.23591(9) 0.0522(5) Uani 1 1 d . . .
C29 C 0.9327(3) 1.12660(16) 0.17631(10) 0.0670(6) Uani 1 1 d . . .
C30 C 0.8591(4) 1.21000(19) 0.17674(13) 0.0920(9) Uani 1 1 d . . .
H30 H 0.8073 1.2270 0.2157 0.110 Uiso 1 1 calc R . .
C31 C 0.8616(5) 1.2679(2) 0.12033(17) 0.1324(14) Uani 1 1 d . . .
H31 H 0.8118 1.3238 0.1209 0.159 Uiso 1 1 calc R . .
C32 C 0.9396(6) 1.2418(3) 0.06236(17) 0.1542(19) Uani 1 1 d . . .
H32 H 0.9425 1.2806 0.0240 0.185 Uiso 1 1 calc R . .
C33 C 1.0116(5) 1.1602(3) 0.06127(14) 0.1223(13) Uani 1 1 d . . .
H33 H 1.0632 1.1444 0.0219 0.147 Uiso 1 1 calc R . .
C34 C 1.0108(3) 1.09885(19) 0.11760(11) 0.0794(8) Uani 1 1 d . . .
C35 C 1.0869(3) 1.01172(19) 0.11700(11) 0.0730(7) Uani 1 1 d . . .
C36 C 1.1547(3) 0.9824(2) 0.05680(13) 0.0944(10) Uani 1 1 d . . .
H36 H 1.1486 1.0197 0.0167 0.113 Uiso 1 1 calc R . .
C37 C 1.2285(3) 0.9011(3) 0.05575(15) 0.1039(11) Uani 1 1 d . . .
H37 H 1.2709 0.8837 0.0149 0.125 Uiso 1 1 calc R . .
C38 C 1.2416(3) 0.8436(2) 0.11472(15) 0.0946(10) Uani 1 1 d . . .
H38 H 1.2945 0.7883 0.1136 0.114 Uiso 1 1 calc R . .
C39 C 1.1757(3) 0.86878(19) 0.17519(13) 0.0778(7) Uani 1 1 d . . .
H39 H 1.1847 0.8304 0.2148 0.093 Uiso 1 1 calc R . .
C40 C 1.0955(2) 0.95198(16) 0.17692(11) 0.0613(6) Uani 1 1 d . . .
C41 C 1.0507(2) 0.85728(12) 0.32567(9) 0.0475(5) Uani 1 1 d . . .
C42 C 0.9719(2) 0.80230(14) 0.31225(11) 0.0591(6) Uani 1 1 d . . .
H42 H 0.8847 0.8214 0.2872 0.071 Uiso 1 1 calc R . .
C43 C 1.0240(2) 0.71865(14) 0.33639(12) 0.0617(6) Uani 1 1 d . . .
H43 H 0.9721 0.6812 0.3266 0.074 Uiso 1 1 calc R . .
C44 C 1.1517(2) 0.68918(13) 0.37475(10) 0.0527(5) Uani 1 1 d . . .
C45 C 1.2309(2) 0.74538(14) 0.38685(11) 0.0603(6) Uani 1 1 d . . .
H45 H 1.3180 0.7265 0.4119 0.072 Uiso 1 1 calc R . .
C46 C 1.1807(2) 0.82926(14) 0.36176(11) 0.0571(5) Uani 1 1 d . . .
H46 H 1.2347 0.8666 0.3693 0.068 Uiso 1 1 calc R . .
C47 C 1.2032(2) 0.59905(13) 0.39934(11) 0.0548(5) Uani 1 1 d . . .
C48 C 1.2676(2) 0.48062(13) 0.46973(11) 0.0541(5) Uani 1 1 d . . .
C49 C 1.2681(2) 0.46660(13) 0.40215(11) 0.0573(5) Uani 1 1 d . . .
C51 C 1.1955(2) 0.61616(13) 0.52414(10) 0.0520(5) Uani 1 1 d . . .
C52 C 1.3072(2) 0.63664(17) 0.55510(12) 0.0710(7) Uani 1 1 d . . .
H52 H 1.4031 0.6182 0.5402 0.085 Uiso 1 1 calc R . .
C53 C 1.2765(3) 0.68492(18) 0.60865(14) 0.0829(8) Uani 1 1 d . . .
H53 H 1.3517 0.6989 0.6301 0.100 Uiso 1 1 calc R . .
C54 C 1.1347(3) 0.71206(17) 0.62998(13) 0.0800(8) Uani 1 1 d . . .
H54 H 1.1137 0.7449 0.6657 0.096 Uiso 1 1 calc R . .
C55 C 1.0240(3) 0.69116(18) 0.59908(13) 0.0795(8) Uani 1 1 d . . .
H55 H 0.9281 0.7096 0.6140 0.095 Uiso 1 1 calc R . .
C56 C 1.0540(2) 0.64282(16) 0.54590(12) 0.0682(6) Uani 1 1 d . . .
H56 H 0.9786 0.6284 0.5249 0.082 Uiso 1 1 calc R . .
C57 C 1.3014(2) 0.41405(14) 0.52563(12) 0.0582(5) Uani 1 1 d . . .
C58 C 1.2996(3) 0.42570(17) 0.59574(13) 0.0770(7) Uani 1 1 d . . .
H58 H 1.2760 0.4796 0.6080 0.092 Uiso 1 1 calc R . .
C59 C 1.3325(3) 0.3578(2) 0.64639(14) 0.0920(9) Uani 1 1 d . . .
H59 H 1.3330 0.3663 0.6924 0.110 Uiso 1 1 calc R . .
C60 C 1.3648(3) 0.2770(2) 0.62926(16) 0.0905(9) Uani 1 1 d . . .
H60 H 1.3847 0.2314 0.6637 0.109 Uiso 1 1 calc R . .
C61 C 1.3671(3) 0.26467(16) 0.56170(15) 0.0752(7) Uani 1 1 d . . .
H61 H 1.3887 0.2102 0.5509 0.090 Uiso 1 1 calc R . .
C62 C 1.3381(2) 0.33110(14) 0.50784(12) 0.0600(6) Uani 1 1 d . . .
C63 C 1.3455(2) 0.31649(14) 0.43568(13) 0.0599(6) Uani 1 1 d . . .
C64 C 1.3106(2) 0.38378(14) 0.38307(12) 0.0605(6) Uani 1 1 d . . .
C65 C 1.3174(3) 0.36990(17) 0.31367(14) 0.0820(8) Uani 1 1 d . . .
H65 H 1.2923 0.4151 0.2791 0.098 Uiso 1 1 calc R . .
C66 C 1.3605(3) 0.29025(19) 0.29656(16) 0.0916(9) Uani 1 1 d . . .
H66 H 1.3643 0.2813 0.2506 0.110 Uiso 1 1 calc R . .
C67 C 1.3984(3) 0.22350(17) 0.34765(17) 0.0834(8) Uani 1 1 d . . .
H67 H 1.4301 0.1695 0.3359 0.100 Uiso 1 1 calc R . .
C68 C 1.3899(2) 0.23580(16) 0.41538(15) 0.0721(7) Uani 1 1 d . . .
H68 H 1.4141 0.1896 0.4491 0.087 Uiso 1 1 calc R . .
N1 N 0.4742(2) 0.99339(12) 0.80956(8) 0.0649(5) Uani 1 1 d . . .
N2 N 0.87104(19) 1.07888(11) 0.29772(8) 0.0524(4) Uani 1 1 d . . .
N3 N 1.22655(18) 0.56712(11) 0.46753(9) 0.0529(4) Uani 1 1 d . . .
N4 N 1.2268(2) 0.54063(12) 0.35881(9) 0.0630(5) Uani 1 1 d . . .
N5 N 0.99568(17) 0.94470(10) 0.30154(8) 0.0486(4) Uani 1 1 d . . .

loop_
_atom_site_aniso_label
_atom_site_aniso_U_11
_atom_site_aniso_U_22
_atom_site_aniso_U_33
_atom_site_aniso_U_23
_atom_site_aniso_U_13
_atom_site_aniso_U_12
C1 0.0736(15) 0.0683(17) 0.0540(13) -0.0076(11) 0.0190(12) -0.0183(12)
C2 0.152(3) 0.078(2) 0.0748(18) -0.0117(16) 0.0207(19) -0.041(2)
C3 0.200(4) 0.078(3) 0.109(3) -0.003(2) 0.040(3) -0.037(2)
C4 0.163(4) 0.098(3) 0.093(3) 0.025(2) 0.039(2) -0.001(3)
C5 0.112(2) 0.126(3) 0.0675(18) 0.012(2) -0.0024(16) -0.012(2)
C6 0.0908(18) 0.099(2) 0.0533(14) -0.0053(14) 0.0000(13) -0.0266(16)
C7 0.0678(14) 0.0698(16) 0.0394(10) -0.0145(10) 0.0056(10) -0.0163(12)
C8 0.0654(14) 0.102(2) 0.0457(12) -0.0158(12) 0.0091(11) -0.0184(14)
C9 0.0750(17) 0.126(3) 0.0529(14) -0.0257(16) 0.0045(13) 0.0057(18)
C10 0.115(3) 0.102(3) 0.0594(16) -0.0273(16) -0.0043(16) 0.020(2)
C11 0.137(3) 0.072(2) 0.0704(16) -0.0155(14) 0.0031(18) -0.0162(18)
C12 0.0852(17) 0.0748(19) 0.0587(13) -0.0181(12) 0.0145(12) -0.0222(14)
C13 0.0623(13) 0.0588(14) 0.0437(11) -0.0130(10) 0.0087(10) -0.0207(11)
C14 0.0539(12) 0.0662(15) 0.0514(12) -0.0142(11) 0.0088(10) -0.0105(10)
C15 0.0538(11) 0.0570(14) 0.0465(11) -0.0084(9) 0.0016(9) -0.0098(10)
C16 0.0511(11) 0.0463(12) 0.0430(10) -0.0092(9) 0.0044(9) -0.0153(9)
C17 0.0502(11) 0.0553(14) 0.0485(11) -0.0089(10) 0.0036(9) -0.0138(10)
C18 0.0593(12) 0.0628(15) 0.0429(10) -0.0075(10) 0.0013(9) -0.0177(11)
C19 0.0507(11) 0.0453(12) 0.0414(10) -0.0074(9) 0.0043(9) -0.0113(9)
C20 0.0649(13) 0.0477(13) 0.0524(11) -0.0098(10) 0.0120(10) -0.0029(10)
C21 0.0708(13) 0.0416(13) 0.0472(11) -0.0020(9) 0.0085(10) -0.0058(10)
C22 0.0523(11) 0.0417(12) 0.0427(10) -0.0059(8) 0.0059(9) -0.0098(9)
C23 0.0843(16) 0.0466(14) 0.0558(12) -0.0025(10) 0.0246(12) 0.0046(11)
C24 0.0792(15) 0.0480(14) 0.0495(11) 0.0035(10) 0.0176(11) 0.0004(11)
C25 0.0533(11) 0.0432(13) 0.0471(11) -0.0066(9) 0.0056(9) -0.0101(9)
C26 0.0652(13) 0.0569(15) 0.0411(10) -0.0053(9) 0.0020(9) -0.0199(11)
C27 0.0608(12) 0.0588(15) 0.0407(10) -0.0094(9) 0.0067(9) -0.0213(11)
C29 0.0891(17) 0.0677(18) 0.0465(12) 0.0042(11) -0.0034(11) -0.0296(14)
C30 0.144(3) 0.070(2) 0.0588(15) 0.0123(13) -0.0041(16) -0.0304(18)
C31 0.219(4) 0.083(3) 0.085(2) 0.0269(18) -0.004(3) -0.038(3)
C32 0.276(6) 0.115(3) 0.069(2) 0.027(2) 0.018(3) -0.068(4)
C33 0.198(4) 0.121(3) 0.0570(17) 0.0034(18) 0.024(2) -0.069(3)
C34 0.112(2) 0.093(2) 0.0451(12) -0.0027(12) 0.0090(13) -0.0510(18)
C35 0.0848(16) 0.103(2) 0.0451(12) -0.0155(13) 0.0154(12) -0.0489(16)
C36 0.106(2) 0.137(3) 0.0582(15) -0.0317(17) 0.0300(15) -0.057(2)
C37 0.095(2) 0.163(4) 0.0707(19) -0.051(2) 0.0378(17) -0.051(2)
C38 0.0769(17) 0.125(3) 0.088(2) -0.0526(19) 0.0279(16) -0.0213(17)
C39 0.0705(15) 0.095(2) 0.0716(15) -0.0312(14) 0.0205(13) -0.0196(14)
C40 0.0588(13) 0.0827(18) 0.0520(12) -0.0220(11) 0.0122(10) -0.0302(12)
C41 0.0501(11) 0.0452(13) 0.0466(10) -0.0118(9) 0.0108(9) -0.0095(9)
C42 0.0513(12) 0.0526(15) 0.0729(14) -0.0132(11) -0.0071(11) -0.0092(10)
C43 0.0610(13) 0.0501(15) 0.0772(15) -0.0166(11) -0.0081(11) -0.0151(11)
C44 0.0588(12) 0.0431(13) 0.0556(12) -0.0134(9) 0.0048(10) -0.0092(10)
C45 0.0547(12) 0.0540(15) 0.0718(14) -0.0069(11) -0.0069(11) -0.0133(11)
C46 0.0570(12) 0.0487(14) 0.0686(13) -0.0119(11) -0.0009(11) -0.0169(10)
C47 0.0575(12) 0.0459(13) 0.0595(13) -0.0134(10) 0.0011(10) -0.0077(10)
C48 0.0490(11) 0.0440(13) 0.0685(13) -0.0102(10) 0.0023(10) -0.0095(9)
C49 0.0599(13) 0.0434(14) 0.0672(14) -0.0116(11) 0.0027(11) -0.0088(10)
C51 0.0479(11) 0.0482(13) 0.0608(12) -0.0124(10) 0.0043(10) -0.0120(9)
C52 0.0501(12) 0.0878(19) 0.0834(16) -0.0318(14) 0.0070(12) -0.0228(12)
C53 0.0735(16) 0.101(2) 0.0890(18) -0.0394(16) 0.0010(14) -0.0358(16)
C54 0.0857(18) 0.086(2) 0.0755(16) -0.0381(14) 0.0093(14) -0.0218(15)
C55 0.0601(14) 0.096(2) 0.0837(17) -0.0372(15) 0.0119(13) -0.0111(14)
C56 0.0493(12) 0.0795(18) 0.0807(16) -0.0277(13) 0.0046(11) -0.0173(12)
C57 0.0495(11) 0.0522(14) 0.0710(14) -0.0042(11) 0.0017(10) -0.0119(10)
C58 0.0920(18) 0.0652(18) 0.0699(15) -0.0023(13) 0.0051(14) -0.0168(14)
C59 0.108(2) 0.091(2) 0.0712(17) 0.0018(16) 0.0010(16) -0.0216(18)
C60 0.090(2) 0.078(2) 0.093(2) 0.0177(17) 0.0058(16) -0.0175(16)
C61 0.0636(14) 0.0536(16) 0.103(2) 0.0019(14) 0.0051(14) -0.0116(12)
C62 0.0438(11) 0.0493(14) 0.0855(16) -0.0026(12) 0.0022(11) -0.0126(10)
C63 0.0472(11) 0.0417(13) 0.0912(17) -0.0115(12) -0.0011(11) -0.0105(9)
C64 0.0624(13) 0.0468(14) 0.0739(14) -0.0175(11) -0.0015(11) -0.0120(10)
C65 0.106(2) 0.0587(17) 0.0822(17) -0.0250(14) 0.0020(15) -0.0159(14)
C66 0.116(2) 0.065(2) 0.099(2) -0.0403(17) 0.0082(18) -0.0200(17)
C67 0.0870(18) 0.0505(17) 0.117(2) -0.0291(16) 0.0000(17) -0.0158(14)
C68 0.0605(13) 0.0503(15) 0.107(2) -0.0126(14) -0.0040(14) -0.0146(11)
N1 0.0824(13) 0.0656(13) 0.0441(9) -0.0096(9) 0.0192(9) -0.0151(10)
N2 0.0655(11) 0.0452(11) 0.0437(9) -0.0027(8) 0.0055(8) -0.0117(8)
N3 0.0545(10) 0.0432(11) 0.0602(10) -0.0123(8) 0.0042(8) -0.0086(8)
N4 0.0775(12) 0.0465(12) 0.0631(11) -0.0134(9) -0.0002(9) -0.0096(9)
N5 0.0541(9) 0.0447(10) 0.0458(9) -0.0080(7) 0.0084(8) -0.0105(8)

loop_
_atom_type_symbol
_atom_type_description
_atom_type_scat_dispersion_real
_atom_type_scat_dispersion_imag
_atom_type_scat_source
C C 0.0033 0.0016 'International Tables Vol C Tables 4.2.6.8 and 6.1.1.4'
H H 0.0000 0.0000 'International Tables Vol C Tables 4.2.6.8 and 6.1.1.4'
N N 0.0061 0.0033 'International Tables Vol C Tables 4.2.6.8 and 6.1.1.4'

loop_
_geom_angle_atom_site_label_1
_geom_angle_atom_site_label_2
_geom_angle_atom_site_label_3
_geom_angle
_geom_angle_site_symmetry_1
_geom_angle_site_symmetry_3
C2 C1 C6 119.0(3) . .
C2 C1 N1 120.3(2) . .
C6 C1 N1 120.7(2) . .
C1 C2 C3 120.0(3) . .
C4 C3 C2 119.4(4) . .
C5 C4 C3 120.7(3) . .
C4 C5 C6 119.7(3) . .
C5 C6 C1 121.1(3) . .
C12 C7 C8 119.4(2) . .
C12 C7 N1 120.4(2) . .
C8 C7 N1 120.3(2) . .
C9 C8 C7 120.1(3) . .
C10 C9 C8 121.4(3) . .
C9 C10 C11 118.8(3) . .
C12 C11 C10 120.8(3) . .
C7 C12 C11 119.5(3) . .
C14 C13 C18 118.70(17) . .
C14 C13 N1 120.25(19) . .
C18 C13 N1 121.0(2) . .
C15 C14 C13 120.9(2) . .
C14 C15 C16 121.1(2) . .
C17 C16 C15 117.56(17) . .
C17 C16 C19 122.23(18) . .
C15 C16 C19 120.21(19) . .
C18 C17 C16 121.54(19) . .
C17 C18 C13 120.1(2) . .
C24 C19 C20 116.66(17) . .
C24 C19 C16 122.63(19) . .
C20 C19 C16 120.71(18) . .
C21 C20 C19 121.6(2) . .
C20 C21 C22 121.5(2) . .
C21 C22 C23 117.15(17) . .
C21 C22 C25 116.33(18) . .
C23 C22 C25 126.52(18) . .
C24 C23 C22 120.9(2) . .
C19 C24 C23 122.1(2) . .
N2 C25 N5 111.43(16) . .
N2 C25 C22 121.37(18) . .
N5 C25 C22 127.21(18) . .
C27 C26 N2 111.27(18) . .
C27 C26 C29 122.37(19) . .
N2 C26 C29 126.3(2) . .
C26 C27 N5 105.36(16) . .
C26 C27 C40 122.83(19) . .
N5 C27 C40 131.8(2) . .
C30 C29 C34 120.9(2) . .
C30 C29 C26 122.3(2) . .
C34 C29 C26 116.8(2) . .
C31 C30 C29 120.8(3) . .
C30 C31 C32 119.0(4) . .
C33 C32 C31 120.6(3) . .
C32 C33 C34 122.2(3) . .
C33 C34 C29 116.5(3) . .
C33 C34 C35 122.7(3) . .
C29 C34 C35 120.9(2) . .
C36 C35 C40 117.3(3) . .
C36 C35 C34 121.1(3) . .
C40 C35 C34 121.6(2) . .
C37 C36 C35 121.8(3) . .
C36 C37 C38 120.9(2) . .
C39 C38 C37 119.8(3) . .
C38 C39 C40 120.3(3) . .
C39 C40 C35 119.9(2) . .
C39 C40 C27 124.7(2) . .
C35 C40 C27 115.4(2) . .
C46 C41 C42 120.7(2) . .
C46 C41 N5 120.02(18) . .
C42 C41 N5 119.26(19) . .
C43 C42 C41 119.1(2) . .
C42 C43 C44 121.5(2) . .
C43 C44 C45 118.6(2) . .
C43 C44 C47 119.46(18) . .
C45 C44 C47 121.9(2) . .
C46 C45 C44 120.3(2) . .
C41 C46 C45 119.83(19) . .
N4 C47 N3 112.56(19) . .
N4 C47 C44 123.70(19) . .
N3 C47 C44 123.70(18) . .
C49 C48 N3 104.93(19) . .
C49 C48 C57 122.6(2) . .
N3 C48 C57 132.4(2) . .
C48 C49 N4 111.20(19) . .
C48 C49 C64 121.6(2) . .
N4 C49 C64 127.2(2) . .
C56 C51 C52 120.6(2) . .
C56 C51 N3 119.59(18) . .
C52 C51 N3 119.82(18) . .
C51 C52 C53 119.6(2) . .
C54 C53 C52 119.7(2) . .
C55 C54 C53 120.4(2) . .
C54 C55 C56 120.2(2) . .
C51 C56 C55 119.5(2) . .
C58 C57 C62 119.0(2) . .
C58 C57 C48 124.4(2) . .
C62 C57 C48 116.6(2) . .
C59 C58 C57 120.5(3) . .
C58 C59 C60 120.6(3) . .
C61 C60 C59 119.6(3) . .
C60 C61 C62 122.5(3) . .
C61 C62 C57 117.8(2) . .
C61 C62 C63 121.6(2) . .
C57 C62 C63 120.6(2) . .
C64 C63 C68 116.8(2) . .
C64 C63 C62 120.5(2) . .
C68 C63 C62 122.7(2) . .
C63 C64 C65 120.6(2) . .
C63 C64 C49 118.1(2) . .
C65 C64 C49 121.4(2) . .
C66 C65 C64 120.4(3) . .
C65 C66 C67 119.7(3) . .
C68 C67 C66 120.6(3) . .
C67 C68 C63 121.8(3) . .
C7 N1 C1 119.43(17) . .
C7 N1 C13 120.03(18) . .
C1 N1 C13 120.48(19) . .
C25 N2 C26 105.38(17) . .
C47 N3 C48 106.31(17) . .
C47 N3 C51 124.74(18) . .
C48 N3 C51 128.54(18) . .
C47 N4 C49 104.98(18) . .
C25 N5 C27 106.56(17) . .
C25 N5 C41 127.43(15) . .
C27 N5 C41 125.92(15) . .

loop_
_geom_bond_atom_site_label_1
_geom_bond_atom_site_label_2
_geom_bond_distance
_geom_bond_site_symmetry_2
C1 C2 1.366(4) .
C1 C6 1.386(3) .
C1 N1 1.415(3) .
C2 C3 1.387(4) .
C3 C4 1.380(5) .
C4 C5 1.351(5) .
C5 C6 1.363(4) .
C7 C12 1.376(3) .
C7 C8 1.390(3) .
C7 N1 1.412(3) .
C8 C9 1.365(4) .
C9 C10 1.358(4) .
C10 C11 1.388(4) .
C11 C12 1.380(4) .
C13 C14 1.386(3) .
C13 C18 1.389(3) .
C13 N1 1.419(2) .
C14 C15 1.379(3) .
C15 C16 1.395(3) .
C16 C17 1.389(3) .
C16 C19 1.483(2) .
C17 C18 1.390(3) .
C19 C24 1.375(3) .
C19 C20 1.392(3) .
C20 C21 1.377(3) .
C21 C22 1.383(3) .
C22 C23 1.388(3) .
C22 C25 1.481(2) .
C23 C24 1.386(3) .
C25 N2 1.322(3) .
C25 N5 1.383(2) .
C26 C27 1.367(3) .
C26 N2 1.377(2) .
C26 C29 1.434(3) .
C27 N5 1.391(2) .
C27 C40 1.446(3) .
C29 C30 1.386(4) .
C29 C34 1.412(3) .
C30 C31 1.373(4) .
C31 C32 1.392(5) .
C32 C33 1.356(5) .
C33 C34 1.405(4) .
C34 C35 1.446(4) .
C35 C36 1.408(3) .
C35 C40 1.426(3) .
C36 C37 1.357(4) .
C37 C38 1.387(4) .
C38 C39 1.385(3) .
C39 C40 1.402(3) .
C41 C46 1.374(3) .
C41 C42 1.377(3) .
C41 N5 1.435(3) .
C42 C43 1.378(3) .
C43 C44 1.380(3) .
C44 C45 1.389(3) .
C44 C47 1.474(3) .
C45 C46 1.383(3) .
C47 N4 1.307(3) .
C47 N3 1.372(3) .
C48 C49 1.373(3) .
C48 N3 1.389(3) .
C48 C57 1.432(3) .
C49 N4 1.375(3) .
C49 C64 1.431(3) .
C51 C56 1.369(3) .
C51 C52 1.370(3) .
C51 N3 1.441(2) .
C52 C53 1.383(3) .
C53 C54 1.370(3) .
C54 C55 1.365(3) .
C55 C56 1.378(3) .
C57 C58 1.410(3) .
C57 C62 1.424(3) .
C58 C59 1.380(4) .
C59 C60 1.387(4) .
C60 C61 1.363(4) .
C61 C62 1.403(3) .
C62 C63 1.461(3) .
C63 C64 1.398(3) .
C63 C68 1.408(3) .
C64 C65 1.404(3) .
C65 C66 1.368(3) .
C66 C67 1.375(4) .
C67 C68 1.365(4) .

loop_
_platon_squeeze_void_nr
_platon_squeeze_void_average_x
_platon_squeeze_void_average_y
_platon_squeeze_void_average_z
_platon_squeeze_void_volume
_platon_squeeze_void_count_electrons
_platon_squeeze_void_content
1 -0.078 0.500 0.000 779 31 ' '
